data_7049598
loop_
_publ_author_name
'Gonz\'alez-Gallardo, Sandra'
'Jancik, Vojtech'
'D\'iaz-G\'omez, Dalia G'
'Cort\'es-Guzm\'an, Fernando'
'Hern\'andez-Balderas, Uvaldo'
'Moya-Cabrera, M\'onica'

_publ_section_title
;
 Reactivity patterns for the activation of CO<sub>2</sub> and
 CS<sub>2</sub> with alumoxane and aluminum hydrides.
;
_journal_issue 17
_journal_name_full 'Dalton transactions (Cambridge, England : 2003)'
_journal_page_first 5595
_journal_page_last 5603
_journal_paper_doi 10.1039/c9dt00515c
_journal_volume 48
_journal_year 2019
_chemical_formula_moiety 'C46 H58 Al2 N4 O0.16 S1.84'
_chemical_formula_sum 'C46 H58 Al2 N4 O0.16 S1.84'
_chemical_formula_weight 782.47
_chemical_properties_physical ', Moisture-sensitive'
_space_group_crystal_system triclinic
_space_group_IT_number 2
_space_group_name_Hall '-P 1'
_space_group_name_H-M_alt 'P -1'
_symmetry_space_group_name_Hall '-P 1'
_symmetry_space_group_name_H-M 'P -1'
_atom_sites_solution_hydrogens mixed
_atom_sites_solution_primary direct
_atom_sites_solution_secondary difmap
_audit_creation_method SHELXL-2014/7
_audit_update_record
;
2017-03-07 deposited with the CCDC.    2019-03-22 downloaded from the CCDC.
;
_cell_angle_alpha 70.9073(13)
_cell_angle_beta 81.4316(13)
_cell_angle_gamma 78.6853(13)
_cell_formula_units_Z 1
_cell_length_a 8.5925(8)
_cell_length_b 9.9850(9)
_cell_length_c 13.4354(12)
_cell_measurement_reflns_used 5187
_cell_measurement_temperature 173(2)
_cell_measurement_theta_max 25.39
_cell_measurement_theta_min 2.18
_cell_volume 1063.64(17)
_computing_cell_refinement 'Bruker SAINT'
_computing_data_collection 'Bruker SMART'
_computing_data_reduction 'Bruker SAINT'
_computing_molecular_graphics 'Bruker SHELXTL'
_computing_publication_material 'Bruker SHELXTL'
_computing_structure_refinement 'SHELXL-2014/7 (Sheldrick, 2014)'
_computing_structure_solution 'SHELXS-97 (Sheldrick 2008)'
_diffrn_ambient_temperature 173(2)
_diffrn_detector_area_resol_mean 0.661
_diffrn_measured_fraction_theta_full 0.998
_diffrn_measured_fraction_theta_max 0.998
_diffrn_measurement_device_type 'Bruker Smart Apex CCD diffractometer'
_diffrn_measurement_method 'omega scan'
_diffrn_radiation_monochromator graphite
_diffrn_radiation_source 'fine-focus sealed tube'
_diffrn_radiation_type MoK\a
_diffrn_radiation_wavelength 0.71073
_diffrn_reflns_av_R_equivalents 0.0338
_diffrn_reflns_av_unetI/netI 0.0372
_diffrn_reflns_Laue_measured_fraction_full 0.998
_diffrn_reflns_Laue_measured_fraction_max 0.998
_diffrn_reflns_limit_h_max 10
_diffrn_reflns_limit_h_min -10
_diffrn_reflns_limit_k_max 11
_diffrn_reflns_limit_k_min -11
_diffrn_reflns_limit_l_max 16
_diffrn_reflns_limit_l_min -16
_diffrn_reflns_number 11623
_diffrn_reflns_point_group_measured_fraction_full 0.998
_diffrn_reflns_point_group_measured_fraction_max 0.998
_diffrn_reflns_theta_full 25.242
_diffrn_reflns_theta_max 25.252
_diffrn_reflns_theta_min 1.611
_exptl_absorpt_coefficient_mu 0.196
_exptl_absorpt_correction_T_max 0.7377
_exptl_absorpt_correction_T_min 0.6865
_exptl_absorpt_correction_type multi-scan
_exptl_absorpt_process_details 'SADABS 2014/5, Sheldrick 2014'
_exptl_crystal_colour COLORLESS
_exptl_crystal_density_diffrn 1.222
_exptl_crystal_description PLATE
_exptl_crystal_F_000 419
_exptl_crystal_size_max 0.502
_exptl_crystal_size_mid 0.220
_exptl_crystal_size_min 0.040
_refine_diff_density_max 0.366
_refine_diff_density_min -0.209
_refine_diff_density_rms 0.059
_refine_ls_extinction_method none
_refine_ls_goodness_of_fit_ref 1.048
_refine_ls_hydrogen_treatment mixed
_refine_ls_matrix_type full
_refine_ls_number_parameters 259
_refine_ls_number_reflns 3840
_refine_ls_number_restraints 1
_refine_ls_restrained_S_all 1.048
_refine_ls_R_factor_all 0.0576
_refine_ls_R_factor_gt 0.0465
_refine_ls_shift/su_max 0.000
_refine_ls_shift/su_mean 0.000
_refine_ls_structure_factor_coef Fsqd
_refine_ls_weighting_details 'w=1/[\s^2^(Fo^2^)+(0.0726P)^2^+0.2055P] where P=(Fo^2^+2Fc^2^)/3'
_refine_ls_weighting_scheme calc
_refine_ls_wR_factor_gt 0.1173
_refine_ls_wR_factor_ref 0.1250
_reflns_Friedel_coverage 0.000
_reflns_number_gt 3145
_reflns_number_total 3840
_reflns_threshold_expression 'I > 2\s(I)'
_cod_data_source_file c9dt00515c2.cif
_cod_data_source_block 7
_cod_depositor_comments 'Adding full bibliography for 7049595--7049598.cif.'
_cod_database_code 7049598
_shelx_shelxl_version_number 2014/7
_shelx_space_group_comment
;
The symmetry employed for this shelxl refinement is uniquely defined
by the following loop, which should always be used as a source of
symmetry information in preference to the above space-group names.
They are only intended as comments.
;
_shelx_estimated_absorpt_t_min 0.908
_shelx_estimated_absorpt_t_max 0.992

loop_
_space_group_symop_operation_xyz
'x, y, z'
'-x, -y, -z'

loop_
_atom_site_label
_atom_site_type_symbol
_atom_site_fract_x
_atom_site_fract_y
_atom_site_fract_z
_atom_site_U_iso_or_equiv
_atom_site_adp_type
_atom_site_occupancy
_atom_site_site_symmetry_order
_atom_site_calc_flag
_atom_site_refinement_flags_posn
_atom_site_refinement_flags_adp
_atom_site_refinement_flags_occupancy
_atom_site_disorder_assembly
_atom_site_disorder_group
Al1 Al 0.09412(7) 0.37758(7) -0.01948(5) 0.02297(19) Uani 1 1 d D . . . .
S1 S 0.17029(10) 0.56208(7) 0.00652(5) 0.0237(3) Uani 0.922(5) 1 d . . P A 1
O1 O 0.108(3) 0.5395(14) 0.0054(15) 0.0237(3) Uani 0.078(5) 1 d D . P A 2
N1 N 0.1810(2) 0.33105(19) -0.14476(13) 0.0259(4) Uani 1 1 d . . . . .
N2 N 0.1681(2) 0.19718(18) 0.07674(13) 0.0252(4) Uani 1 1 d . . . . .
C1 C 0.2735(3) 0.1627(3) -0.24826(18) 0.0430(6) Uani 1 1 d . . . . .
H1A H 0.3677 0.2082 -0.2805 0.064 Uiso 1 1 calc R U . . .
H1B H 0.1893 0.2004 -0.2966 0.064 Uiso 1 1 calc R U . . .
H1C H 0.3014 0.0587 -0.2343 0.064 Uiso 1 1 calc R U . . .
C2 C 0.2149(3) 0.1950(2) -0.14542(17) 0.0295(5) Uani 1 1 d . . . . .
C3 C 0.2059(3) 0.0773(3) -0.05477(18) 0.0320(5) Uani 1 1 d . . . . .
H3A H 0.221(3) -0.010(3) -0.0638(19) 0.038 Uiso 1 1 d . U . . .
C4 C 0.1963(3) 0.0769(2) 0.04971(17) 0.0284(5) Uani 1 1 d . . . . .
C5 C 0.2299(3) -0.0664(3) 0.13298(19) 0.0437(6) Uani 1 1 d . . . . .
H5A H 0.1509 -0.0705 0.1942 0.066 Uiso 1 1 calc R U . . .
H5B H 0.3368 -0.0789 0.1551 0.066 Uiso 1 1 calc R U . . .
H5C H 0.2238 -0.1431 0.1038 0.066 Uiso 1 1 calc R U . . .
C6 C 0.2097(3) 0.4399(2) -0.24544(16) 0.0261(5) Uani 1 1 d . . . . .
C7 C 0.0933(3) 0.4898(2) -0.31696(17) 0.0305(5) Uani 1 1 d . . . . .
C8 C 0.1312(3) 0.5819(3) -0.41664(18) 0.0354(6) Uani 1 1 d . . . . .
H8A H 0.0537 0.6144 -0.4665 0.042 Uiso 1 1 calc R U . . .
C9 C 0.2782(3) 0.6280(2) -0.44602(18) 0.0341(5) Uani 1 1 d . . . . .
C10 C 0.3893(3) 0.5792(2) -0.37249(17) 0.0330(5) Uani 1 1 d . . . . .
H10A H 0.4903 0.6104 -0.3915 0.040 Uiso 1 1 calc R U . . .
C11 C 0.3587(3) 0.4859(2) -0.27138(17) 0.0295(5) Uani 1 1 d . . . . .
C12 C 0.4833(3) 0.4339(3) -0.19469(19) 0.0389(6) Uani 1 1 d . . . . .
H12A H 0.5810 0.4727 -0.2285 0.058 Uiso 1 1 calc R U . . .
H12B H 0.5057 0.3288 -0.1727 0.058 Uiso 1 1 calc R U . . .
H12C H 0.4447 0.4661 -0.1326 0.058 Uiso 1 1 calc R U . . .
C13 C -0.0689(3) 0.4455(3) -0.28919(19) 0.0425(6) Uani 1 1 d . . . . .
H13A H -0.0579 0.3409 -0.2709 0.064 Uiso 1 1 calc R U . . .
H13B H -0.1322 0.4907 -0.3499 0.064 Uiso 1 1 calc R U . . .
H13C H -0.1224 0.4760 -0.2287 0.064 Uiso 1 1 calc R U . . .
C14 C 0.3149(4) 0.7283(3) -0.55543(19) 0.0494(7) Uani 1 1 d . . . . .
H14A H 0.3998 0.7802 -0.5540 0.074 Uiso 1 1 calc R U . . .
H14B H 0.2189 0.7971 -0.5782 0.074 Uiso 1 1 calc R U . . .
H14C H 0.3496 0.6727 -0.6051 0.074 Uiso 1 1 calc R U . . .
C15 C 0.1957(3) 0.1854(2) 0.18305(16) 0.0264(5) Uani 1 1 d . . . . .
C16 C 0.0743(3) 0.1608(2) 0.26505(17) 0.0317(5) Uani 1 1 d . . . . .
C17 C 0.1105(3) 0.1439(2) 0.36615(18) 0.0375(6) Uani 1 1 d . . . . .
H17A H 0.0293 0.1253 0.4229 0.045 Uiso 1 1 calc R U . . .
C18 C 0.2595(3) 0.1530(3) 0.38778(18) 0.0417(6) Uani 1 1 d . . . . .
C19 C 0.3775(3) 0.1797(3) 0.30401(19) 0.0378(6) Uani 1 1 d . . . . .
H19A H 0.4807 0.1869 0.3173 0.045 Uiso 1 1 calc R U . . .
C20 C 0.3483(3) 0.1961(2) 0.20164(17) 0.0304(5) Uani 1 1 d . . . . .
C21 C 0.4777(3) 0.2270(3) 0.11258(19) 0.0393(6) Uani 1 1 d . . . . .
H21A H 0.5771 0.2249 0.1410 0.059 Uiso 1 1 calc R U . . .
H21B H 0.4470 0.3220 0.0625 0.059 Uiso 1 1 calc R U . . .
H21C H 0.4934 0.1541 0.0762 0.059 Uiso 1 1 calc R U . . .
C22 C -0.0907(3) 0.1527(3) 0.2465(2) 0.0426(6) Uani 1 1 d . . . . .
H22A H -0.0855 0.0827 0.2087 0.064 Uiso 1 1 calc R U . . .
H22B H -0.1404 0.2472 0.2040 0.064 Uiso 1 1 calc R U . . .
H22C H -0.1543 0.1228 0.3146 0.064 Uiso 1 1 calc R U . . .
C23 C 0.2915(4) 0.1392(4) 0.4985(2) 0.0652(9) Uani 1 1 d . . . . .
H23A H 0.2169 0.0827 0.5497 0.098 Uiso 1 1 calc R U . . .
H23B H 0.2774 0.2349 0.5067 0.098 Uiso 1 1 calc R U . . .
H23C H 0.4010 0.0911 0.5108 0.098 Uiso 1 1 calc R U . . .

loop_
_atom_site_aniso_label
_atom_site_aniso_U_11
_atom_site_aniso_U_22
_atom_site_aniso_U_33
_atom_site_aniso_U_23
_atom_site_aniso_U_13
_atom_site_aniso_U_12
Al1 0.0254(4) 0.0260(4) 0.0171(3) -0.0060(3) 0.0009(3) -0.0065(3)
S1 0.0210(5) 0.0267(4) 0.0257(3) -0.0105(3) 0.0007(2) -0.0068(2)
O1 0.0210(5) 0.0267(4) 0.0257(3) -0.0105(3) 0.0007(2) -0.0068(2)
N1 0.0278(10) 0.0294(10) 0.0199(9) -0.0067(8) 0.0020(7) -0.0081(8)
N2 0.0285(10) 0.0270(10) 0.0190(9) -0.0059(7) 0.0016(7) -0.0063(7)
C1 0.0645(18) 0.0399(14) 0.0298(13) -0.0193(11) 0.0086(12) -0.0155(13)
C2 0.0322(12) 0.0353(13) 0.0243(11) -0.0132(10) 0.0028(9) -0.0097(10)
C3 0.0400(13) 0.0274(12) 0.0314(13) -0.0137(10) 0.0016(10) -0.0077(10)
C4 0.0309(12) 0.0265(12) 0.0267(12) -0.0067(9) -0.0007(9) -0.0062(9)
C5 0.0650(18) 0.0275(13) 0.0346(14) -0.0065(11) -0.0059(13) -0.0018(12)
C6 0.0315(12) 0.0295(12) 0.0179(10) -0.0093(9) 0.0057(9) -0.0084(9)
C7 0.0351(13) 0.0378(13) 0.0211(11) -0.0116(10) 0.0029(9) -0.0113(10)
C8 0.0425(14) 0.0399(14) 0.0236(12) -0.0098(10) -0.0027(10) -0.0061(11)
C9 0.0444(14) 0.0313(13) 0.0253(12) -0.0095(10) 0.0079(10) -0.0094(10)
C10 0.0362(13) 0.0345(13) 0.0290(12) -0.0115(10) 0.0105(10) -0.0140(10)
C11 0.0300(12) 0.0320(12) 0.0287(12) -0.0147(10) 0.0054(9) -0.0066(9)
C12 0.0281(12) 0.0485(15) 0.0383(14) -0.0110(12) 0.0018(11) -0.0094(11)
C13 0.0388(14) 0.0646(18) 0.0263(12) -0.0096(12) -0.0043(11) -0.0199(12)
C14 0.0649(18) 0.0477(16) 0.0307(14) -0.0050(12) 0.0081(13) -0.0187(13)
C15 0.0362(12) 0.0221(11) 0.0191(10) -0.0047(9) -0.0038(9) -0.0023(9)
C16 0.0427(14) 0.0265(12) 0.0236(11) -0.0046(9) 0.0031(10) -0.0104(10)
C17 0.0541(16) 0.0314(13) 0.0235(12) -0.0058(10) 0.0058(11) -0.0099(11)
C18 0.0679(18) 0.0344(14) 0.0226(12) -0.0053(10) -0.0081(12) -0.0104(12)
C19 0.0452(15) 0.0366(14) 0.0333(13) -0.0086(11) -0.0141(11) -0.0058(11)
C20 0.0358(13) 0.0262(12) 0.0280(12) -0.0077(9) -0.0061(10) -0.0010(9)
C21 0.0287(13) 0.0529(16) 0.0360(14) -0.0148(12) -0.0037(10) -0.0029(11)
C22 0.0438(15) 0.0488(15) 0.0327(13) -0.0075(12) 0.0086(11) -0.0197(12)
C23 0.094(3) 0.074(2) 0.0290(15) -0.0109(14) -0.0120(15) -0.0206(18)

loop_
_atom_type_symbol
_atom_type_description
_atom_type_scat_dispersion_real
_atom_type_scat_dispersion_imag
_atom_type_scat_source
C C 0.0033 0.0016 'International Tables Vol C Tables 4.2.6.8 and 6.1.1.4'
H H 0.0000 0.0000 'International Tables Vol C Tables 4.2.6.8 and 6.1.1.4'
N N 0.0061 0.0033 'International Tables Vol C Tables 4.2.6.8 and 6.1.1.4'
Al Al 0.0645 0.0514 'International Tables Vol C Tables 4.2.6.8 and 6.1.1.4'
S S 0.1246 0.1234 'International Tables Vol C Tables 4.2.6.8 and 6.1.1.4'
O O 0.0106 0.0060 'International Tables Vol C Tables 4.2.6.8 and 6.1.1.4'

loop_
_geom_angle_atom_site_label_1
_geom_angle_atom_site_label_2
_geom_angle_atom_site_label_3
_geom_angle
_geom_angle_site_symmetry_1
_geom_angle_site_symmetry_3
O1 Al1 O1 76.0(16) . 2_565
O1 Al1 N2 120.2(7) . .
O1 Al1 N2 120.5(6) 2_565 .
O1 Al1 N1 124.8(6) . .
O1 Al1 N1 121.1(7) 2_565 .
N2 Al1 N1 96.49(8) . .
N2 Al1 S1 114.18(6) . .
N1 Al1 S1 117.43(6) . .
N2 Al1 S1 113.66(6) . 2_565
N1 Al1 S1 114.31(6) . 2_565
S1 Al1 S1 101.53(4) . 2_565
O1 Al1 Al1 38.0(8) . 2_565
O1 Al1 Al1 38.0(8) 2_565 2_565
N2 Al1 Al1 129.87(6) . 2_565
N1 Al1 Al1 133.59(7) . 2_565
S1 Al1 Al1 50.99(3) . 2_565
S1 Al1 Al1 50.55(3) 2_565 2_565
Al1 S1 Al1 78.47(4) . 2_565
Al1 O1 Al1 104.0(16) . 2_565
C2 N1 C6 116.20(17) . .
C2 N1 Al1 121.19(14) . .
C6 N1 Al1 122.58(13) . .
C4 N2 C15 117.51(17) . .
C4 N2 Al1 121.76(14) . .
C15 N2 Al1 120.73(13) . .
N1 C2 C3 123.7(2) . .
N1 C2 C1 119.65(19) . .
C3 C2 C1 116.6(2) . .
C4 C3 C2 127.0(2) . .
N2 C4 C3 122.7(2) . .
N2 C4 C5 119.92(19) . .
C3 C4 C5 117.3(2) . .
C7 C6 C11 121.22(19) . .
C7 C6 N1 119.80(18) . .
C11 C6 N1 118.86(19) . .
C8 C7 C6 118.2(2) . .
C8 C7 C13 119.8(2) . .
C6 C7 C13 121.9(2) . .
C9 C8 C7 122.3(2) . .
C10 C9 C8 118.0(2) . .
C10 C9 C14 121.3(2) . .
C8 C9 C14 120.7(2) . .
C9 C10 C11 122.4(2) . .
C10 C11 C6 117.8(2) . .
C10 C11 C12 120.7(2) . .
C6 C11 C12 121.4(2) . .
C16 C15 C20 121.1(2) . .
C16 C15 N2 120.68(19) . .
C20 C15 N2 118.20(19) . .
C17 C16 C15 117.8(2) . .
C17 C16 C22 120.2(2) . .
C15 C16 C22 122.0(2) . .
C18 C17 C16 122.8(2) . .
C17 C18 C19 118.0(2) . .
C17 C18 C23 120.8(3) . .
C19 C18 C23 121.1(3) . .
C20 C19 C18 121.6(2) . .
C19 C20 C15 118.6(2) . .
C19 C20 C21 120.3(2) . .
C15 C20 C21 121.02(19) . .

loop_
_geom_bond_atom_site_label_1
_geom_bond_atom_site_label_2
_geom_bond_distance
_geom_bond_site_symmetry_2
Al1 O1 1.78(2) .
Al1 O1 1.78(2) 2_565
Al1 N2 1.8954(18) .
Al1 N1 1.8993(18) .
Al1 S1 2.2151(10) .
Al1 S1 2.2290(10) 2_565
Al1 Al1 2.8108(12) 2_565
S1 Al1 2.2290(10) 2_565
O1 Al1 1.78(2) 2_565
N1 C2 1.334(3) .
N1 C6 1.455(3) .
N2 C4 1.333(3) .
N2 C15 1.446(3) .
C1 C2 1.512(3) .
C2 C3 1.394(3) .
C3 C4 1.393(3) .
C4 C5 1.507(3) .
C6 C7 1.397(3) .
C6 C11 1.401(3) .
C7 C8 1.388(3) .
C7 C13 1.502(3) .
C8 C9 1.387(3) .
C9 C10 1.382(3) .
C9 C14 1.512(3) .
C10 C11 1.395(3) .
C11 C12 1.496(3) .
C15 C16 1.394(3) .
C15 C20 1.402(3) .
C16 C17 1.388(3) .
C16 C22 1.498(3) .
C17 C18 1.380(4) .
C18 C19 1.391(4) .
C18 C23 1.510(3) .
C19 C20 1.386(3) .
C20 C21 1.503(3) .
